data_2240183
loop_
_publ_author_name
'Abdi, Insaf'
'Al-Sadhan, Khulood'
'Ben Ali, Amor'

_publ_section_title
;
 Crystal structure of bis(propane-1,3-diaminium) hexafluoridoaluminate
 diaquatetrafluoridoaluminate tetrahydrate
;
_journal_coeditor_code CV5471
_journal_issue 12
_journal_name_full 'Acta Crystallographica Section E'
_journal_page_first 471
_journal_page_last 473
_journal_paper_doi 10.1107/S1600536814024155
_journal_volume 70
_journal_year 2014
_chemical_formula_iupac '(C3 H12 N2)2 [Al F6] [Al F4 (H2 O)2], 4H2 O'
_chemical_formula_moiety '2(C3 H12 N2 2+), Al F6 3-, Al F4 H4 O2 -, 4(H2 O)'
_chemical_formula_sum 'C6 H36 Al2 F10 N4 O6'
_chemical_formula_weight 504.35
_chemical_name_systematic
;
Bis(propane-1,3-diaminium) hexafluoridoaluminate
diaquatetrafluoridoaluminate tetrahydrate
;
_space_group_IT_number 65
_symmetry_cell_setting orthorhombic
_symmetry_space_group_name_Hall '-C 2 2'
_symmetry_space_group_name_H-M 'C m m m'
_atom_sites_solution_hydrogens geom
_atom_sites_solution_primary direct
_atom_sites_solution_secondary difmap
_audit_creation_method SHELXL-97
_cell_angle_alpha 90.00
_cell_angle_beta 90.00
_cell_angle_gamma 90.00
_cell_formula_units_Z 4
_cell_length_a 12.975(5)
_cell_length_b 25.115(9)
_cell_length_c 6.452(9)
_cell_measurement_reflns_used 32
_cell_measurement_temperature 293(2)
_cell_measurement_theta_max 27.49
_cell_measurement_theta_min 2
_cell_volume 2102(3)
_computing_cell_refinement
;
<i>STADI4</i>  (Stoe & Cie, 2002)
;
_computing_data_collection
;
<i>STADI4</i> (Stoe & Cie, 2002)
;
_computing_data_reduction
;
<i>X-RED</i> (Stoe & Cie, 2002)
;
_computing_molecular_graphics
;
<i>DIAMOND</i> (Brandenburg, 2006)
;
_computing_publication_material
;
<i>publCIF</i> (Westrip, 2010)
;
_computing_structure_refinement
;
<i>SHELXS97</i> (Sheldrick, 2008) within
<i>WinGX</i> (Farrugia, 2012)
;
_computing_structure_solution
;
<i>SHELXS97</i> (Sheldrick, 2008)
;
_diffrn_ambient_temperature 293(2)
_diffrn_measured_fraction_theta_full 0.976
_diffrn_measured_fraction_theta_max 0.976
_diffrn_measurement_device_type 'Siemens AED2'
_diffrn_measurement_method '2\q/\w scan'
_diffrn_radiation_monochromator graphite
_diffrn_radiation_source 'fine-focus sealed tube'
_diffrn_radiation_type MoK\a
_diffrn_radiation_wavelength 0.71073
_diffrn_reflns_av_R_equivalents 0.0000
_diffrn_reflns_av_sigmaI/netI 0.0324
_diffrn_reflns_limit_h_max 16
_diffrn_reflns_limit_h_min 0
_diffrn_reflns_limit_k_max 32
_diffrn_reflns_limit_k_min 0
_diffrn_reflns_limit_l_max 8
_diffrn_reflns_limit_l_min 0
_diffrn_reflns_number 1371
_diffrn_reflns_theta_full 27.49
_diffrn_reflns_theta_max 27.49
_diffrn_reflns_theta_min 1.62
_diffrn_standards_decay_% 4
_diffrn_standards_interval_time 120
_diffrn_standards_number 3
_exptl_absorpt_coefficient_mu 0.255
_exptl_absorpt_correction_type none
_exptl_crystal_colour colourless
_exptl_crystal_density_diffrn 1.593
_exptl_crystal_density_method 'not measured'
_exptl_crystal_description platelets
_exptl_crystal_F_000 1056
_exptl_crystal_size_max 0.237
_exptl_crystal_size_mid 0.124
_exptl_crystal_size_min 0.054
_refine_diff_density_max 0.463
_refine_diff_density_min -0.481
_refine_ls_extinction_coef 0.0022(7)
_refine_ls_extinction_expression Fc^*^=kFc[1+0.001xFc^2^\l^3^/sin(2\q)]^-1/4^
_refine_ls_extinction_method
;
<i>WinGX</i> (Farrugia, 2012)
;
_refine_ls_goodness_of_fit_ref 1.116
_refine_ls_hydrogen_treatment mixed
_refine_ls_matrix_type full
_refine_ls_number_parameters 105
_refine_ls_number_reflns 1371
_refine_ls_number_restraints 10
_refine_ls_restrained_S_all 1.262
_refine_ls_R_factor_all 0.0883
_refine_ls_R_factor_gt 0.0471
_refine_ls_shift/su_max 0.000
_refine_ls_shift/su_mean 0.000
_refine_ls_structure_factor_coef Fsqd
_refine_ls_weighting_details 'calc w=1/[\s^2^(Fo^2^)+(0.0452P)^2^+2.9098P] where P=(Fo^2^+2Fc^2^)/3'
_refine_ls_weighting_scheme calc
_refine_ls_wR_factor_gt 0.1145
_refine_ls_wR_factor_ref 0.1479
_reflns_number_gt 939
_reflns_number_total 1371
_reflns_threshold_expression I>2sigma(I)
_cod_data_source_file cv5471sup1.cf
_cod_data_source_block I
_cod_original_cell_volume 2103(3)
_cod_original_sg_symbol_Hall '-C 2 2 '
_cod_database_code 2240183
_cod_database_fobs_code 2240183

loop_
_symmetry_equiv_pos_as_xyz
'x, y, z'
'-x, -y, z'
'x, -y, -z'
'-x, y, -z'
'x+1/2, y+1/2, z'
'-x+1/2, -y+1/2, z'
'x+1/2, -y+1/2, -z'
'-x+1/2, y+1/2, -z'
'-x, -y, -z'
'x, y, -z'
'-x, y, z'
'x, -y, z'
'-x+1/2, -y+1/2, -z'
'x+1/2, y+1/2, -z'
'-x+1/2, y+1/2, z'
'x+1/2, -y+1/2, z'

loop_
_atom_site_type_symbol
_atom_site_label
_atom_site_fract_x
_atom_site_fract_y
_atom_site_fract_z
_atom_site_U_iso_or_equiv
_atom_site_adp_type
_atom_site_calc_flag
_atom_site_refinement_flags
_atom_site_occupancy
_atom_site_symmetry_multiplicity
Al Al1 0.0000 0.37606(7) 0.0000 0.0234(4) Uani d S 1 4
Al Al2 0.2500 0.2500 -0.5000 0.0245(4) Uani d S 1 4
F F1 0.0000 0.42435(10) 0.2015(4) 0.0382(6) Uani d S 1 2
F F2 0.13615(17) 0.37342(11) 0.0000 0.0374(6) Uani d S 1 2
F F3 0.2107(2) 0.18091(10) -0.5000 0.0493(8) Uani d S 1 2
F F5 0.15743(14) 0.26362(8) -0.7007(3) 0.0447(5) Uani d . 1 1
N N1 0.3125(2) 0.31814(15) 0.0000 0.0325(8) Uani d S 1 2
H H1A 0.2551 0.3375 0.0000 0.049 Uiso calc SR 1 2
H H1B 0.3141 0.2977 0.1126 0.049 Uiso calc PR 0.50 1
H H1C 0.3141 0.2977 -0.1126 0.049 Uiso calc PR 0.50 1
N N2 0.3447(3) 0.09755(14) -0.5000 0.0331(8) Uani d S 1 2
H H2A 0.3055 0.1266 -0.5000 0.050 Uiso calc SR 1 2
H H2B 0.3843 0.0974 -0.6126 0.050 Uiso calc PR 0.50 1
H H2C 0.3843 0.0974 -0.3874 0.050 Uiso calc PR 0.50 1
C C1 0.4029(3) 0.35390(18) 0.0000 0.0375(11) Uani d S 1 2
H H1D 0.4014 0.3765 0.1219 0.045 Uiso calc PR 0.50 1
H H1E 0.4014 0.3765 -0.1219 0.045 Uiso calc PR 0.50 1
C C2 0.5000 0.3205(2) 0.0000 0.0336(14) Uani d S 1 4
H H2D 0.5000 0.2977 0.1215 0.040 Uiso calc SPR 0.50 2
H H2E 0.5000 0.2977 -0.1215 0.040 Uiso calc SPR 0.50 2
C C3 0.2784(3) 0.04975(18) -0.5000 0.0415(11) Uani d S 1 2
H H3A 0.2346 0.0501 -0.6217 0.050 Uiso calc PR 0.50 1
H H3B 0.2346 0.0501 -0.3783 0.050 Uiso calc PR 0.50 1
C C4 0.3432(5) 0.0000 -0.5000 0.0427(16) Uani d S 1 4
H H4A 0.3872 0.0000 -0.6215 0.051 Uiso calc SPR 0.50 2
H H4B 0.3872 0.0000 -0.3785 0.051 Uiso calc SPR 0.50 2
O OW1 0.0000 0.32173(12) 0.2146(6) 0.0400(8) Uani d SD 1 2
O OW2 0.0000 0.1449(3) -0.5000 0.080(2) Uani d SD 1 4
O OW3 0.3272(7) 0.0000 0.0000 0.104(3) Uani d SD 1 4
O OW4 0.3732(11) 0.5000 0.0000 0.200(6) Uani d SD 1 4
O OW5 0.5000 0.5374(6) 0.342(2) 0.110(4) Uani d SPD 0.50 2
H H1 0.0517(4) 0.3034(11) 0.241(9) 0.165 Uiso d D 1 1
H H2 0.0517(4) 0.1650(8) -0.5000 0.165 Uiso d SD 1 2
H H3 0.3669(15) 0.0267(2) 0.0000 0.165 Uiso d SD 1 2
H H4 0.4125(17) 0.5000 -0.1039(8) 0.165 Uiso d SD 1 2
H H5 0.5516(4) 0.526(5) 0.408(12) 0.165 Uiso d PD 0.50 1

loop_
_atom_site_aniso_label
_atom_site_aniso_U_11
_atom_site_aniso_U_22
_atom_site_aniso_U_33
_atom_site_aniso_U_12
_atom_site_aniso_U_13
_atom_site_aniso_U_23
Al1 0.0187(8) 0.0233(8) 0.0282(9) 0.000 0.000 0.000
Al2 0.0230(8) 0.0257(8) 0.0248(8) 0.0074(7) 0.000 0.000
F1 0.0469(14) 0.0332(13) 0.0346(13) 0.000 0.000 -0.0076(11)
F2 0.0190(11) 0.0373(14) 0.0560(16) -0.0036(10) 0.000 0.000
F3 0.0445(16) 0.0282(14) 0.075(2) 0.0027(12) 0.000 0.000
F5 0.0370(9) 0.0582(13) 0.0388(10) 0.0178(8) -0.0120(8) -0.0007(9)
N1 0.0211(16) 0.043(2) 0.0338(18) 0.0014(15) 0.000 0.000
N2 0.0342(19) 0.0262(17) 0.039(2) 0.0023(15) 0.000 0.000
C1 0.027(2) 0.030(2) 0.056(3) 0.0028(17) 0.000 0.000
C2 0.020(3) 0.029(3) 0.053(4) 0.000 0.000 0.000
C3 0.027(2) 0.033(2) 0.064(3) 0.0040(18) 0.000 0.000
C4 0.028(3) 0.029(3) 0.071(5) 0.000 0.000 0.000
OW1 0.0266(14) 0.0385(16) 0.055(2) 0.000 0.000 0.0203(16)
OW2 0.065(4) 0.104(6) 0.070(4) 0.000 0.000 0.000
OW3 0.121(7) 0.090(6) 0.102(6) 0.000 0.000 0.000
OW4 0.209(14) 0.204(17) 0.188(13) 0.000 0.000 0.000
OW5 0.101(8) 0.110(9) 0.119(10) 0.000 0.000 0.032(8)

loop_
_atom_type_symbol
_atom_type_description
_atom_type_scat_dispersion_real
_atom_type_scat_dispersion_imag
_atom_type_scat_source
C C 0.0033 0.0016 'International Tables Vol C Tables 4.2.6.8 and 6.1.1.4'
H H 0.0000 0.0000 'International Tables Vol C Tables 4.2.6.8 and 6.1.1.4'
N N 0.0061 0.0033 'International Tables Vol C Tables 4.2.6.8 and 6.1.1.4'
O O 0.0106 0.0060 'International Tables Vol C Tables 4.2.6.8 and 6.1.1.4'
Al Al 0.0645 0.0514 'International Tables Vol C Tables 4.2.6.8 and 6.1.1.4'
F F 0.0171 0.0103 'International Tables Vol C Tables 4.2.6.8 and 6.1.1.4'

loop_
_geom_angle_atom_site_label_1
_geom_angle_atom_site_label_2
_geom_angle_atom_site_label_3
_geom_angle_site_symmetry_1
_geom_angle_site_symmetry_3
_geom_angle
F2 Al1 F2 11 . 175.7(2)
F2 Al1 F1 11 . 91.47(7)
F2 Al1 F1 . . 91.47(7)
F2 Al1 F1 11 10 91.47(7)
F2 Al1 F1 . 10 91.47(7)
F1 Al1 F1 . 10 94.0(2)
F2 Al1 OW1 11 . 88.49(7)
F2 Al1 OW1 . . 88.49(7)
F1 Al1 OW1 . . 87.59(16)
F1 Al1 OW1 10 . 178.44(16)
F2 Al1 OW1 11 10 88.49(7)
F2 Al1 OW1 . 10 88.49(7)
F1 Al1 OW1 . 10 178.44(16)
F1 Al1 OW1 10 10 87.60(16)
OW1 Al1 OW1 . 10 90.8(2)
F5 Al2 F5 13_554 . 180.00(14)
F5 Al2 F5 13_554 10_554 87.92(14)
F5 Al2 F5 . 10_554 92.08(14)
F5 Al2 F5 13_554 6 92.08(14)
F5 Al2 F5 . 6 87.92(14)
F5 Al2 F5 10_554 6 180.00(13)
F5 Al2 F3 13_554 . 90.34(9)
F5 Al2 F3 . . 89.66(9)
F5 Al2 F3 10_554 . 89.66(9)
F5 Al2 F3 6 . 90.34(9)
F5 Al2 F3 13_554 13_554 89.66(9)
F5 Al2 F3 . 13_554 90.34(9)
F5 Al2 F3 10_554 13_554 90.34(9)
F5 Al2 F3 6 13_554 89.66(9)
F3 Al2 F3 . 13_554 180.0
C1 N1 H1A . . 109.5
C1 N1 H1B . . 109.5
H1A N1 H1B . . 109.5
C1 N1 H1C . . 109.5
H1A N1 H1C . . 109.5
H1B N1 H1C . . 109.5
C3 N2 H2A . . 109.5
C3 N2 H2B . . 109.5
H2A N2 H2B . . 109.5
C3 N2 H2C . . 109.5
H2A N2 H2C . . 109.5
H2B N2 H2C . . 109.5
N1 C1 C2 . . 108.9(4)
N1 C1 H1D . . 109.9
C2 C1 H1D . . 109.9
N1 C1 H1E . . 109.9
C2 C1 H1E . . 109.9
H1D C1 H1E . . 108.3
C1 C2 C1 11_655 . 112.7(5)
C1 C2 H2D 11_655 . 109.1
C1 C2 H2D . . 109.1
C1 C2 H2E 11_655 . 109.1
C1 C2 H2E . . 109.1
H2D C2 H2E . . 107.8
N2 C3 C4 . . 110.5(4)
N2 C3 H3A . . 109.6
C4 C3 H3A . . 109.6
N2 C3 H3B . . 109.6
C4 C3 H3B . . 109.6
H3A C3 H3B . . 108.1
C3 C4 C3 3_554 . 112.2(5)
C3 C4 H4A 3_554 . 109.2
C3 C4 H4A . . 109.2
C3 C4 H4B 3_554 . 109.2
C3 C4 H4B . . 109.2
H4A C4 H4B . . 107.9
Al1 OW1 H1 . . 122(2)

loop_
_geom_bond_atom_site_label_1
_geom_bond_atom_site_label_2
_geom_bond_site_symmetry_2
_geom_bond_distance
Al1 F2 11 1.768(2)
Al1 F2 . 1.768(2)
Al1 F1 . 1.778(3)
Al1 F1 10 1.778(3)
Al1 OW1 . 1.944(4)
Al1 OW1 10 1.944(4)
Al2 F5 13_554 1.799(2)
Al2 F5 . 1.799(2)
Al2 F5 10_554 1.799(2)
Al2 F5 6 1.799(2)
Al2 F3 . 1.809(3)
Al2 F3 13_554 1.809(3)
N1 C1 . 1.476(6)
N1 H1A . 0.8900
N1 H1B . 0.8900
N1 H1C . 0.8900
N2 C3 . 1.477(6)
N2 H2A . 0.8900
N2 H2B . 0.8900
N2 H2C . 0.8900
C1 C2 . 1.514(5)
C1 H1D . 0.9700
C1 H1E . 0.9700
C2 C1 11_655 1.514(5)
C2 H2D . 0.9700
C2 H2E . 0.9700
C3 C4 . 1.505(5)
C3 H3A . 0.9700
C3 H3B . 0.9700
C4 C3 3_554 1.505(5)
C4 H4A . 0.9700
C4 H4B . 0.9700
OW1 H1 . 0.831(10)
OW2 H2 . 0.840(10)
OW3 H3 . 0.846(10)
OW4 H4 . 0.842(10)
OW5 H5 . 0.840(10)

loop_
_geom_hbond_atom_site_label_D
_geom_hbond_atom_site_label_H
_geom_hbond_atom_site_label_A
_geom_hbond_site_symmetry_A
_geom_hbond_distance_DH
_geom_hbond_distance_HA
_geom_hbond_distance_DA
_geom_hbond_angle_DHA
_geom_hbond_publ_flag
N1 H1A F2 . 0.89 1.79 2.679(6) 177 yes
N1 H1B F5 6_556 0.89 1.99 2.846(5) 161 yes
N1 H1C F5 13_554 0.89 1.99 2.846(5) 161 yes
N2 H2A F3 . 0.89 1.84 2.722(6) 173 yes
N2 H2B F1 6_554 0.89 2.00 2.841(5) 158 yes
Ow1 H1 F5 1_556 0.83(4) 1.74(4) 2.569(5) 178 yes
Ow2 H2 F3 . 0.84(4) 2.10(4) 2.880(5) 178 yes
Ow4 H4 Ow5 10_555 0.84(4) 2.131 2.910(5) 154 yes
